data_4341168
loop_
_publ_author_name
'Teng, Qiaoqiao'
'Huynh, Han Vinh'

_publ_section_title
;
 Determining the electron-donating properties of bidentate ligands by
 (13)c NMR spectroscopy.
;
_journal_issue 20
_journal_name_full 'Inorganic chemistry'
_journal_page_first 10964
_journal_page_last 10973
_journal_paper_doi 10.1021/ic501325j
_journal_volume 53
_journal_year 2014
_chemical_formula_sum 'C37 H43 Br F6 N7 P Pd'
_chemical_formula_weight 917.06
_chemical_name_systematic
; 
 ? 
;
_space_group_crystal_system triclinic
_space_group_IT_number 2
_space_group_name_Hall '-P 1'
_space_group_name_H-M_alt 'P -1'
_symmetry_space_group_name_Hall '-P 1'
_symmetry_space_group_name_H-M 'P -1'
_atom_sites_solution_hydrogens geom
_audit_creation_method SHELXL-2013
_cell_angle_alpha 95.0090(10)
_cell_angle_beta 98.1710(9)
_cell_angle_gamma 92.6440(9)
_cell_formula_units_Z 2
_cell_length_a 9.0847(6)
_cell_length_b 11.6841(8)
_cell_length_c 18.3327(12)
_cell_measurement_reflns_used 1009
_cell_measurement_temperature 100(2)
_cell_measurement_theta_max 27.41
_cell_measurement_theta_min 2.38
_cell_volume 1915.5(2)
_computing_cell_refinement 'Bruker SMART'
_computing_data_collection 'Bruker SMART'
_computing_data_reduction 'Bruker SAINT'
_computing_molecular_graphics 'Bruker SHELXTL'
_computing_publication_material 'Bruker SHELXTL'
_computing_structure_refinement 'SHELXL-2013 (Sheldrick, 2013)'
_computing_structure_solution 'Bruker SHELXTL'
_diffrn_ambient_temperature 100(2)
_diffrn_measured_fraction_theta_full 0.999
_diffrn_measured_fraction_theta_max 0.999
_diffrn_measurement_device_type 'CCD area detector'
_diffrn_measurement_method 'phi and omega scans'
_diffrn_radiation_type MoK\a
_diffrn_radiation_wavelength 0.71073
_diffrn_reflns_av_R_equivalents 0.0286
_diffrn_reflns_av_unetI/netI 0.0321
_diffrn_reflns_Laue_measured_fraction_full 0.999
_diffrn_reflns_Laue_measured_fraction_max 0.999
_diffrn_reflns_limit_h_max 11
_diffrn_reflns_limit_h_min -11
_diffrn_reflns_limit_k_max 15
_diffrn_reflns_limit_k_min -15
_diffrn_reflns_limit_l_max 23
_diffrn_reflns_limit_l_min -23
_diffrn_reflns_number 25415
_diffrn_reflns_point_group_measured_fraction_full 0.999
_diffrn_reflns_point_group_measured_fraction_max 0.999
_diffrn_reflns_theta_full 25.242
_diffrn_reflns_theta_max 27.500
_diffrn_reflns_theta_min 1.992
_exptl_absorpt_coefficient_mu 1.636
_exptl_absorpt_correction_T_max 0.5629
_exptl_absorpt_correction_T_min 0.4760
_exptl_absorpt_correction_type multi-scan
_exptl_absorpt_process_details 'Sadabs, (Sheldrick 2012)'
_exptl_crystal_colour Colourless
_exptl_crystal_density_diffrn 1.590
_exptl_crystal_density_meas ?
_exptl_crystal_description Block
_exptl_crystal_F_000 928
_exptl_crystal_size_max 0.47
_exptl_crystal_size_mid 0.19
_exptl_crystal_size_min 0.12
_refine_diff_density_max 0.816
_refine_diff_density_min -1.313
_refine_diff_density_rms 0.096
_refine_ls_extinction_method none
_refine_ls_goodness_of_fit_ref 1.075
_refine_ls_hydrogen_treatment constr
_refine_ls_matrix_type full
_refine_ls_number_parameters 512
_refine_ls_number_reflns 8787
_refine_ls_number_restraints 58
_refine_ls_restrained_S_all 1.077
_refine_ls_R_factor_all 0.0362
_refine_ls_R_factor_gt 0.0328
_refine_ls_shift/su_max 0.001
_refine_ls_shift/su_mean 0.000
_refine_ls_structure_factor_coef Fsqd
_refine_ls_weighting_details 'w=1/[\s^2^(Fo^2^)+(0.0451P)^2^+2.5536P] where P=(Fo^2^+2Fc^2^)/3'
_refine_ls_weighting_scheme calc
_refine_ls_wR_factor_gt 0.0887
_refine_ls_wR_factor_ref 0.0905
_reflns_Friedel_coverage 0.000
_reflns_number_gt 8049
_reflns_number_total 8787
_reflns_threshold_expression 'I > 2\s(I)'
_cod_data_source_file ic501325j_si_002.cif
_cod_data_source_block 14
_cod_depositor_comments
;
The following automatic conversions were performed:

'_exptl_absorpt_correction_type' value 'Multi-scan' changed to
'multi-scan' according to
/home/saulius/struct/COD-crude-data--automatic-downloads/rss-feeds/ACS/lib/dictionaries/cif_core.dic
dictionary named 'cif_core.dic' version 2.4.2 from 2011-04-26.

Automatic conversion script
Id: cif_fix_values 2281 2013-09-26 08:29:07Z andrius 

 Adding full bibliography for 4341164--4341170.cif.

The following automatic conversions were performed:

'_exptl_crystal_density_meas' value 'Not Measured' was changed to '?'
- the value is perceived as not measured.

Automatic conversion script
Id: cif_fix_values 3008 2015-01-20 13:52:24Z robertas 
;
_cod_database_code 4341168
_shelx_space_group_comment
; 
The symmetry employed for this shelxl refinement is uniquely defined 
by the following loop, which should always be used as a source of 
symmetry information in preference to the above space-group names. 
They are only intended as comments. 
;
_shelxl_version_number 2013-4

loop_
_space_group_symop_operation_xyz
'x, y, z'
'-x, -y, -z'

loop_
_atom_site_label
_atom_site_type_symbol
_atom_site_fract_x
_atom_site_fract_y
_atom_site_fract_z
_atom_site_U_iso_or_equiv
_atom_site_adp_type
_atom_site_occupancy
_atom_site_site_symmetry_order
_atom_site_calc_flag
_atom_site_refinement_flags_posn
_atom_site_refinement_flags_adp
_atom_site_refinement_flags_occupancy
_atom_site_disorder_assembly
_atom_site_disorder_group
N1X N 0.9326(7) 0.3088(5) 0.4481(3) 0.0397(12) Uani 0.513(5) 1 d D U P A 1
C1X C 0.8397(8) 0.2465(5) 0.4582(4) 0.0362(9) Uani 0.513(5) 1 d D U P A 1
C2X C 0.7128(11) 0.1668(7) 0.4721(6) 0.0396(11) Uani 0.513(5) 1 d D U P A 1
H2X1 H 0.6914 0.1849 0.5226 0.059 Uiso 0.513(5) 1 calc R U P A 1
H2X2 H 0.7407 0.0869 0.4659 0.059 Uiso 0.513(5) 1 calc R U P A 1
H2X3 H 0.6239 0.1769 0.4366 0.059 Uiso 0.513(5) 1 calc R U P A 1
C1Y C 0.8526(9) 0.1339(6) 0.4973(4) 0.0368(9) Uani 0.487(5) 1 d D U P A 2
C2Y C 0.7276(12) 0.1998(7) 0.4658(6) 0.0413(11) Uani 0.487(5) 1 d D U P A 2
H2Y1 H 0.7656 0.2764 0.4568 0.062 Uiso 0.487(5) 1 calc R U P A 2
H2Y2 H 0.6555 0.2076 0.5007 0.062 Uiso 0.487(5) 1 calc R U P A 2
H2Y3 H 0.6787 0.1591 0.4190 0.062 Uiso 0.487(5) 1 calc R U P A 2
N1Y N 0.9510(8) 0.0820(5) 0.5177(3) 0.0408(12) Uani 0.487(5) 1 d D U P A 2
Pd1 Pd 0.30519(2) 0.30703(2) 0.28848(2) 0.00915(6) Uani 1 1 d . . . . .
Br1 Br 0.56871(3) 0.37723(3) 0.30302(2) 0.02362(8) Uani 1 1 d . . . . .
N1 N 0.2685(2) 0.37977(18) 0.13240(11) 0.0136(4) Uani 1 1 d . . . . .
N2 N 0.3077(2) 0.19748(18) 0.13077(11) 0.0141(4) Uani 1 1 d . . . . .
N3 N -0.0325(2) 0.23806(19) 0.25989(11) 0.0149(4) Uani 1 1 d . . . . .
N4 N 0.1046(2) 0.12398(18) 0.32046(12) 0.0146(4) Uani 1 1 d . . . . .
N5 N 0.3130(3) 0.43971(19) 0.43598(12) 0.0183(4) Uani 1 1 d . . . . .
N6 N 0.2819(2) 0.26081(19) 0.45041(11) 0.0165(4) Uani 1 1 d . . . . .
C1 C 0.2941(3) 0.2927(2) 0.17591(13) 0.0128(5) Uani 1 1 d . . . . .
C2 C 0.2642(3) 0.3393(2) 0.05810(14) 0.0166(5) Uani 1 1 d . . . . .
C3 C 0.2444(3) 0.3939(3) -0.00719(15) 0.0224(6) Uani 1 1 d . . . . .
H3 H 0.2317 0.4743 -0.0065 0.027 Uiso 1 1 calc R U . . .
C4 C 0.2442(3) 0.3258(3) -0.07300(15) 0.0276(7) Uani 1 1 d . . . . .
H4 H 0.2320 0.3605 -0.1183 0.033 Uiso 1 1 calc R U . . .
C5 C 0.2614(3) 0.2078(3) -0.07441(15) 0.0275(7) Uani 1 1 d . . . . .
H5 H 0.2590 0.1637 -0.1207 0.033 Uiso 1 1 calc R U . . .
C6 C 0.2820(3) 0.1528(3) -0.00982(15) 0.0233(6) Uani 1 1 d . . . . .
H6 H 0.2928 0.0722 -0.0109 0.028 Uiso 1 1 calc R U . . .
C7 C 0.2863(3) 0.2217(2) 0.05688(14) 0.0166(5) Uani 1 1 d . . . . .
C8 C 0.2550(3) 0.5000(2) 0.16198(14) 0.0176(5) Uani 1 1 d . . . . .
H8 H 0.2453 0.4987 0.2156 0.021 Uiso 1 1 calc R U . . .
C9 C 0.1139(3) 0.5501(2) 0.12462(16) 0.0214(6) Uani 1 1 d . . . . .
H9A H 0.1288 0.5697 0.0752 0.032 Uiso 1 1 calc R U . . .
H9B H 0.0929 0.6196 0.1544 0.032 Uiso 1 1 calc R U . . .
H9C H 0.0298 0.4931 0.1203 0.032 Uiso 1 1 calc R U . . .
C10 C 0.3962(3) 0.5730(2) 0.15799(17) 0.0244(6) Uani 1 1 d . . . . .
H10A H 0.4809 0.5424 0.1880 0.037 Uiso 1 1 calc R U . . .
H10B H 0.3846 0.6526 0.1770 0.037 Uiso 1 1 calc R U . . .
H10C H 0.4142 0.5710 0.1064 0.037 Uiso 1 1 calc R U . . .
C11 C 0.3441(3) 0.0851(2) 0.15874(14) 0.0160(5) Uani 1 1 d . . . . .
H11 H 0.3728 0.0993 0.2136 0.019 Uiso 1 1 calc R U . . .
C12 C 0.4780(3) 0.0379(3) 0.12729(16) 0.0235(6) Uani 1 1 d . . . . .
H12A H 0.4487 0.0107 0.0749 0.035 Uiso 1 1 calc R U . . .
H12B H 0.5140 -0.0261 0.1546 0.035 Uiso 1 1 calc R U . . .
H12C H 0.5576 0.0989 0.1321 0.035 Uiso 1 1 calc R U . . .
C13 C 0.2069(3) 0.0026(2) 0.14451(16) 0.0233(6) Uani 1 1 d . . . . .
H13A H 0.1290 0.0344 0.1708 0.035 Uiso 1 1 calc R U . . .
H13B H 0.2326 -0.0717 0.1623 0.035 Uiso 1 1 calc R U . . .
H13C H 0.1706 -0.0083 0.0913 0.035 Uiso 1 1 calc R U . . .
C14 C 0.1088(3) 0.2223(2) 0.28653(13) 0.0123(5) Uani 1 1 d . . . . .
C15 C -0.1264(3) 0.1496(3) 0.27675(15) 0.0218(6) Uani 1 1 d . . . . .
H15 H -0.2316 0.1413 0.2636 0.026 Uiso 1 1 calc R U . . .
C16 C -0.0406(3) 0.0786(2) 0.31496(15) 0.0211(5) Uani 1 1 d . . . . .
H16 H -0.0729 0.0106 0.3344 0.025 Uiso 1 1 calc R U . . .
C17 C -0.0858(3) 0.3354(2) 0.22065(14) 0.0174(5) Uani 1 1 d . . . . .
H17A H -0.0014 0.3923 0.2210 0.021 Uiso 1 1 calc R U . . .
H17B H -0.1609 0.3733 0.2471 0.021 Uiso 1 1 calc R U . . .
C18 C -0.1542(3) 0.2993(2) 0.14155(14) 0.0152(5) Uani 1 1 d . . . . .
C19 C -0.0784(3) 0.2321(2) 0.09499(16) 0.0222(6) Uani 1 1 d . . . . .
H19 H 0.0152 0.2052 0.1139 0.027 Uiso 1 1 calc R U . . .
C20 C -0.1368(3) 0.2036(3) 0.02140(16) 0.0248(6) Uani 1 1 d . . . . .
H20 H -0.0827 0.1584 -0.0100 0.030 Uiso 1 1 calc R U . . .
C21 C -0.2741(3) 0.2411(2) -0.00637(15) 0.0227(6) Uani 1 1 d . . . . .
H21 H -0.3150 0.2210 -0.0567 0.027 Uiso 1 1 calc R U . . .
C22 C -0.3512(3) 0.3075(3) 0.03926(15) 0.0232(6) Uani 1 1 d . . . . .
H22 H -0.4455 0.3332 0.0202 0.028 Uiso 1 1 calc R U . . .
C23 C -0.2920(3) 0.3374(2) 0.11318(15) 0.0201(5) Uani 1 1 d . . . . .
H23 H -0.3454 0.3838 0.1442 0.024 Uiso 1 1 calc R U . . .
C24 C 0.2358(3) 0.0807(2) 0.36280(15) 0.0181(5) Uani 1 1 d . . . . .
H24A H 0.3240 0.0972 0.3385 0.022 Uiso 1 1 calc R U . . .
H24B H 0.2215 -0.0038 0.3626 0.022 Uiso 1 1 calc R U . . .
C25 C 0.2646(3) 0.1344(2) 0.44200(15) 0.0200(5) Uani 1 1 d . . . . .
H25A H 0.1809 0.1101 0.4675 0.024 Uiso 1 1 calc R U . . .
H25B H 0.3561 0.1038 0.4672 0.024 Uiso 1 1 calc R U . . .
C26 C 0.3037(3) 0.3334(2) 0.39906(13) 0.0138(5) Uani 1 1 d . . . . .
C27 C 0.2964(4) 0.4330(3) 0.50929(15) 0.0289(7) Uani 1 1 d . . . . .
H27 H 0.2982 0.4959 0.5460 0.035 Uiso 1 1 calc R U . . .
C28 C 0.2774(4) 0.3215(3) 0.51887(15) 0.0283(7) Uani 1 1 d . . . . .
H28 H 0.2636 0.2898 0.5636 0.034 Uiso 1 1 calc R U . . .
C29 C 0.3297(3) 0.5479(2) 0.40305(16) 0.0206(5) Uani 1 1 d . . . . .
H29A H 0.3974 0.5376 0.3655 0.025 Uiso 1 1 calc R U . . .
H29B H 0.3778 0.6072 0.4421 0.025 Uiso 1 1 calc R U . . .
C30 C 0.1851(3) 0.5920(2) 0.36674(14) 0.0172(5) Uani 1 1 d . . . . .
C31 C 0.1961(3) 0.6880(2) 0.32804(16) 0.0240(6) Uani 1 1 d . . . . .
H31 H 0.2915 0.7218 0.3242 0.029 Uiso 1 1 calc R U . . .
C32 C 0.0689(4) 0.7352(3) 0.29486(17) 0.0299(7) Uani 1 1 d . . . . .
H32 H 0.0777 0.8016 0.2690 0.036 Uiso 1 1 calc R U . . .
C33 C -0.0706(3) 0.6859(3) 0.29931(17) 0.0285(7) Uani 1 1 d . . . . .
H33 H -0.1578 0.7179 0.2764 0.034 Uiso 1 1 calc R U . . .
C34 C -0.0816(3) 0.5903(3) 0.33718(16) 0.0248(6) Uani 1 1 d . . . . .
H34 H -0.1772 0.5559 0.3400 0.030 Uiso 1 1 calc R U . . .
C35 C 0.0451(3) 0.5428(2) 0.37156(15) 0.0210(5) Uani 1 1 d . . . . .
H35 H 0.0357 0.4772 0.3981 0.025 Uiso 1 1 calc R U . . .
P1 P 0.57315(7) 0.88996(6) 0.32217(4) 0.01657(14) Uani 1 1 d . . . . .
F1 F 0.41706(18) 0.87825(15) 0.26800(10) 0.0269(4) Uani 1 1 d . . . . .
F2 F 0.6612(2) 0.87768(16) 0.25253(9) 0.0300(4) Uani 1 1 d . . . . .
F3 F 0.72860(18) 0.90252(15) 0.37667(9) 0.0248(4) Uani 1 1 d . . . . .
F4 F 0.48613(19) 0.90341(16) 0.39250(9) 0.0276(4) Uani 1 1 d . . . . .
F5 F 0.56798(19) 0.75367(14) 0.32530(9) 0.0255(4) Uani 1 1 d . . . . .
F6 F 0.5769(2) 1.02664(14) 0.31825(11) 0.0294(4) Uani 1 1 d . . . . .

loop_
_atom_site_aniso_label
_atom_site_aniso_U_11
_atom_site_aniso_U_22
_atom_site_aniso_U_33
_atom_site_aniso_U_23
_atom_site_aniso_U_13
_atom_site_aniso_U_12
N1X 0.050(3) 0.034(2) 0.035(2) 0.004(2) 0.011(2) -0.008(2)
C1X 0.055(2) 0.025(2) 0.0306(18) 0.0033(16) 0.0135(16) -0.0028(16)
C2X 0.061(2) 0.026(2) 0.034(2) 0.006(2) 0.0172(19) -0.010(2)
C1Y 0.056(2) 0.026(2) 0.0301(18) 0.0044(16) 0.0148(17) -0.0047(17)
C2Y 0.062(2) 0.028(3) 0.035(2) 0.004(2) 0.0138(19) -0.001(2)
N1Y 0.052(3) 0.037(3) 0.035(2) 0.006(2) 0.013(2) -0.007(2)
Pd1 0.00787(9) 0.01174(9) 0.00769(9) 0.00020(6) 0.00120(6) 0.00012(6)
Br1 0.01471(13) 0.03276(16) 0.02294(15) 0.00159(11) 0.00316(10) -0.00276(11)
N1 0.0150(10) 0.0158(10) 0.0104(10) 0.0027(8) 0.0017(8) 0.0035(8)
N2 0.0155(10) 0.0180(11) 0.0087(9) -0.0001(8) 0.0012(8) 0.0050(8)
N3 0.0118(10) 0.0203(11) 0.0121(10) 0.0007(8) 0.0012(8) -0.0024(8)
N4 0.0132(10) 0.0156(10) 0.0150(10) 0.0014(8) 0.0034(8) -0.0021(8)
N5 0.0209(11) 0.0190(11) 0.0131(10) -0.0035(8) -0.0015(8) 0.0032(9)
N6 0.0185(11) 0.0221(11) 0.0096(10) 0.0031(8) 0.0029(8) 0.0057(9)
C1 0.0086(10) 0.0177(12) 0.0122(11) 0.0012(9) 0.0014(8) 0.0019(9)
C2 0.0151(12) 0.0238(13) 0.0112(11) 0.0018(10) 0.0018(9) 0.0058(10)
C3 0.0224(13) 0.0309(15) 0.0154(13) 0.0065(11) 0.0031(10) 0.0100(11)
C4 0.0280(15) 0.0456(18) 0.0117(12) 0.0086(12) 0.0030(11) 0.0157(13)
C5 0.0297(15) 0.0426(18) 0.0103(12) -0.0028(12) 0.0018(11) 0.0159(13)
C6 0.0259(14) 0.0287(15) 0.0150(13) -0.0022(11) 0.0013(11) 0.0116(12)
C7 0.0147(12) 0.0243(13) 0.0113(11) 0.0024(10) 0.0008(9) 0.0070(10)
C8 0.0221(13) 0.0160(12) 0.0154(12) 0.0018(9) 0.0039(10) 0.0055(10)
C9 0.0225(14) 0.0216(13) 0.0214(13) 0.0046(11) 0.0036(11) 0.0080(11)
C10 0.0253(14) 0.0206(14) 0.0262(15) 0.0038(11) -0.0009(11) 0.0006(11)
C11 0.0203(13) 0.0164(12) 0.0116(11) 0.0010(9) 0.0017(9) 0.0060(10)
C12 0.0260(14) 0.0277(15) 0.0195(13) 0.0051(11) 0.0065(11) 0.0140(12)
C13 0.0268(14) 0.0185(13) 0.0231(14) -0.0034(11) 0.0021(11) 0.0021(11)
C14 0.0137(11) 0.0132(11) 0.0095(11) -0.0025(9) 0.0024(9) -0.0013(9)
C15 0.0143(12) 0.0297(15) 0.0204(13) 0.0016(11) 0.0027(10) -0.0082(11)
C16 0.0185(13) 0.0229(14) 0.0214(13) 0.0008(11) 0.0053(10) -0.0087(10)
C17 0.0140(12) 0.0220(13) 0.0155(12) -0.0004(10) 0.0004(9) 0.0038(10)
C18 0.0114(11) 0.0179(12) 0.0157(12) 0.0014(9) 0.0014(9) -0.0021(9)
C19 0.0146(12) 0.0264(14) 0.0226(14) -0.0049(11) -0.0037(10) 0.0041(10)
C20 0.0238(14) 0.0253(14) 0.0227(14) -0.0062(11) -0.0002(11) 0.0018(11)
C21 0.0233(14) 0.0263(14) 0.0167(13) 0.0040(11) -0.0033(10) -0.0026(11)
C22 0.0144(12) 0.0362(16) 0.0201(13) 0.0119(12) -0.0006(10) 0.0036(11)
C23 0.0145(12) 0.0286(14) 0.0197(13) 0.0087(11) 0.0054(10) 0.0056(10)
C24 0.0169(12) 0.0151(12) 0.0235(13) 0.0052(10) 0.0046(10) 0.0029(10)
C25 0.0205(13) 0.0228(13) 0.0175(13) 0.0101(10) 0.0009(10) 0.0011(10)
C26 0.0098(11) 0.0190(12) 0.0121(11) 0.0007(9) 0.0005(9) 0.0019(9)
C27 0.0409(18) 0.0345(17) 0.0097(12) -0.0045(11) -0.0019(12) 0.0152(14)
C28 0.0381(17) 0.0395(17) 0.0088(12) 0.0023(11) 0.0040(11) 0.0181(14)
C29 0.0178(13) 0.0162(12) 0.0251(14) -0.0042(10) -0.0022(11) -0.0009(10)
C30 0.0167(12) 0.0160(12) 0.0168(12) -0.0061(10) 0.0006(10) 0.0010(10)
C31 0.0240(14) 0.0212(14) 0.0270(15) 0.0000(11) 0.0058(11) -0.0001(11)
C32 0.0385(18) 0.0253(15) 0.0274(15) 0.0046(12) 0.0058(13) 0.0108(13)
C33 0.0260(15) 0.0339(17) 0.0242(15) -0.0065(12) 0.0002(12) 0.0151(13)
C34 0.0169(13) 0.0287(15) 0.0272(15) -0.0098(12) 0.0046(11) 0.0025(11)
C35 0.0199(13) 0.0200(13) 0.0227(14) -0.0043(11) 0.0063(11) -0.0008(10)
P1 0.0167(3) 0.0173(3) 0.0176(3) 0.0069(2) 0.0049(2) 0.0032(2)
F1 0.0209(8) 0.0328(9) 0.0276(9) 0.0139(7) -0.0021(7) 0.0046(7)
F2 0.0305(9) 0.0426(11) 0.0227(9) 0.0130(8) 0.0129(7) 0.0163(8)
F3 0.0171(8) 0.0307(9) 0.0264(9) 0.0077(7) 0.0002(6) -0.0022(7)
F4 0.0253(9) 0.0371(10) 0.0243(9) 0.0090(7) 0.0129(7) 0.0040(7)
F5 0.0281(9) 0.0170(8) 0.0301(9) 0.0064(7) -0.0036(7) 0.0018(7)
F6 0.0301(9) 0.0175(8) 0.0441(11) 0.0113(7) 0.0115(8) 0.0028(7)

loop_
_atom_type_symbol
_atom_type_description
_atom_type_scat_dispersion_real
_atom_type_scat_dispersion_imag
_atom_type_scat_source
C C 0.0033 0.0016 'International Tables Vol C Tables 4.2.6.8 and 6.1.1.4'
H H 0.0000 0.0000 'International Tables Vol C Tables 4.2.6.8 and 6.1.1.4'
N N 0.0061 0.0033 'International Tables Vol C Tables 4.2.6.8 and 6.1.1.4'
F F 0.0171 0.0103 'International Tables Vol C Tables 4.2.6.8 and 6.1.1.4'
Br Br -0.2901 2.4595 'International Tables Vol C Tables 4.2.6.8 and 6.1.1.4'
Pd Pd -0.9988 1.0072 'International Tables Vol C Tables 4.2.6.8 and 6.1.1.4'
P P 0.1023 0.0942 'International Tables Vol C Tables 4.2.6.8 and 6.1.1.4'

loop_
_geom_angle_atom_site_label_1
_geom_angle_atom_site_label_2
_geom_angle_atom_site_label_3
_geom_angle
N1X C1X C2X 178.1(8)
C1X C2X H2X1 109.5
C1X C2X H2X2 109.5
H2X1 C2X H2X2 109.5
C1X C2X H2X3 109.5
H2X1 C2X H2X3 109.5
H2X2 C2X H2X3 109.5
N1Y C1Y C2Y 176.2(8)
C1Y C2Y H2Y1 109.5
C1Y C2Y H2Y2 109.5
H2Y1 C2Y H2Y2 109.5
C1Y C2Y H2Y3 109.5
H2Y1 C2Y H2Y3 109.5
H2Y2 C2Y H2Y3 109.5
C14 Pd1 C26 84.88(10)
C14 Pd1 C1 94.24(9)
C26 Pd1 C1 174.71(10)
C14 Pd1 Br1 168.15(7)
C26 Pd1 Br1 91.31(7)
C1 Pd1 Br1 90.56(7)
C1 N1 C2 110.1(2)
C1 N1 C8 123.3(2)
C2 N1 C8 126.5(2)
C1 N2 C7 110.5(2)
C1 N2 C11 122.9(2)
C7 N2 C11 126.6(2)
C14 N3 C15 110.4(2)
C14 N3 C17 126.1(2)
C15 N3 C17 123.5(2)
C14 N4 C16 110.6(2)
C14 N4 C24 123.2(2)
C16 N4 C24 126.0(2)
C26 N5 C27 110.8(2)
C26 N5 C29 125.4(2)
C27 N5 C29 123.7(2)
C26 N6 C28 110.8(2)
C26 N6 C25 128.9(2)
C28 N6 C25 120.3(2)
N2 C1 N1 107.0(2)
N2 C1 Pd1 127.78(18)
N1 C1 Pd1 125.17(18)
N1 C2 C7 106.3(2)
N1 C2 C3 132.5(2)
C7 C2 C3 121.2(2)
C4 C3 C2 117.1(3)
C4 C3 H3 121.4
C2 C3 H3 121.4
C3 C4 C5 121.7(3)
C3 C4 H4 119.2
C5 C4 H4 119.2
C6 C5 C4 121.6(3)
C6 C5 H5 119.2
C4 C5 H5 119.2
C5 C6 C7 116.9(3)
C5 C6 H6 121.5
C7 C6 H6 121.5
N2 C7 C2 106.0(2)
N2 C7 C6 132.7(3)
C2 C7 C6 121.4(2)
N1 C8 C10 110.6(2)
N1 C8 C9 111.7(2)
C10 C8 C9 113.0(2)
N1 C8 H8 107.0
C10 C8 H8 107.0
C9 C8 H8 107.0
C8 C9 H9A 109.5
C8 C9 H9B 109.5
H9A C9 H9B 109.5
C8 C9 H9C 109.5
H9A C9 H9C 109.5
H9B C9 H9C 109.5
C8 C10 H10A 109.5
C8 C10 H10B 109.5
H10A C10 H10B 109.5
C8 C10 H10C 109.5
H10A C10 H10C 109.5
H10B C10 H10C 109.5
N2 C11 C13 110.2(2)
N2 C11 C12 111.0(2)
C13 C11 C12 113.7(2)
N2 C11 H11 107.2
C13 C11 H11 107.2
C12 C11 H11 107.2
C11 C12 H12A 109.5
C11 C12 H12B 109.5
H12A C12 H12B 109.5
C11 C12 H12C 109.5
H12A C12 H12C 109.5
H12B C12 H12C 109.5
C11 C13 H13A 109.5
C11 C13 H13B 109.5
H13A C13 H13B 109.5
C11 C13 H13C 109.5
H13A C13 H13C 109.5
H13B C13 H13C 109.5
N3 C14 N4 105.5(2)
N3 C14 Pd1 135.85(19)
N4 C14 Pd1 118.61(18)
C16 C15 N3 107.1(2)
C16 C15 H15 126.4
N3 C15 H15 126.4
C15 C16 N4 106.4(2)
C15 C16 H16 126.8
N4 C16 H16 126.8
N3 C17 C18 112.4(2)
N3 C17 H17A 109.1
C18 C17 H17A 109.1
N3 C17 H17B 109.1
C18 C17 H17B 109.1
H17A C17 H17B 107.9
C19 C18 C23 118.8(2)
C19 C18 C17 120.7(2)
C23 C18 C17 120.4(2)
C20 C19 C18 121.1(3)
C20 C19 H19 119.5
C18 C19 H19 119.5
C19 C20 C21 119.9(3)
C19 C20 H20 120.1
C21 C20 H20 120.1
C22 C21 C20 119.8(3)
C22 C21 H21 120.1
C20 C21 H21 120.1
C21 C22 C23 120.5(3)
C21 C22 H22 119.8
C23 C22 H22 119.8
C22 C23 C18 120.0(3)
C22 C23 H23 120.0
C18 C23 H23 120.0
N4 C24 C25 112.3(2)
N4 C24 H24A 109.1
C25 C24 H24A 109.1
N4 C24 H24B 109.1
C25 C24 H24B 109.1
H24A C24 H24B 107.9
N6 C25 C24 114.9(2)
N6 C25 H25A 108.6
C24 C25 H25A 108.6
N6 C25 H25B 108.6
C24 C25 H25B 108.6
H25A C25 H25B 107.5
N6 C26 N5 104.7(2)
N6 C26 Pd1 132.15(19)
N5 C26 Pd1 122.95(18)
C28 C27 N5 107.2(2)
C28 C27 H27 126.4
N5 C27 H27 126.4
C27 C28 N6 106.5(2)
C27 C28 H28 126.7
N6 C28 H28 126.7
N5 C29 C30 114.8(2)
N5 C29 H29A 108.6
C30 C29 H29A 108.6
N5 C29 H29B 108.6
C30 C29 H29B 108.6
H29A C29 H29B 107.5
C31 C30 C35 119.2(3)
C31 C30 C29 117.1(2)
C35 C30 C29 123.7(2)
C30 C31 C32 120.6(3)
C30 C31 H31 119.7
C32 C31 H31 119.7
C33 C32 C31 120.3(3)
C33 C32 H32 119.9
C31 C32 H32 119.9
C34 C33 C32 119.2(3)
C34 C33 H33 120.4
C32 C33 H33 120.4
C33 C34 C35 121.1(3)
C33 C34 H34 119.4
C35 C34 H34 119.4
C30 C35 C34 119.6(3)
C30 C35 H35 120.2
C34 C35 H35 120.2
F5 P1 F2 90.36(10)
F5 P1 F3 90.12(9)
F2 P1 F3 89.80(10)
F5 P1 F6 179.37(11)
F2 P1 F6 89.49(10)
F3 P1 F6 90.49(10)
F5 P1 F1 90.21(9)
F2 P1 F1 90.53(10)
F3 P1 F1 179.53(11)
F6 P1 F1 89.18(10)
F5 P1 F4 90.07(10)
F2 P1 F4 179.34(12)
F3 P1 F4 89.70(9)
F6 P1 F4 90.09(10)
F1 P1 F4 89.96(10)

loop_
_geom_bond_atom_site_label_1
_geom_bond_atom_site_label_2
_geom_bond_distance
N1X C1X 1.135(8)
C1X C2X 1.512(9)
C2X H2X1 0.9800
C2X H2X2 0.9800
C2X H2X3 0.9800
C1Y N1Y 1.141(9)
C1Y C2Y 1.479(11)
C2Y H2Y1 0.9800
C2Y H2Y2 0.9800
C2Y H2Y3 0.9800
Pd1 C14 1.995(2)
Pd1 C26 2.026(2)
Pd1 C1 2.044(2)
Pd1 Br1 2.4646(3)
N1 C1 1.355(3)
N1 C2 1.397(3)
N1 C8 1.478(3)
N2 C1 1.349(3)
N2 C7 1.396(3)
N2 C11 1.485(3)
N3 C14 1.333(3)
N3 C15 1.393(3)
N3 C17 1.464(3)
N4 C14 1.354(3)
N4 C16 1.386(3)
N4 C24 1.462(3)
N5 C26 1.354(3)
N5 C27 1.382(4)
N5 C29 1.458(4)
N6 C26 1.350(3)
N6 C28 1.393(3)
N6 C25 1.470(3)
C2 C7 1.397(4)
C2 C3 1.398(4)
C3 C4 1.386(4)
C3 H3 0.9500
C4 C5 1.394(5)
C4 H4 0.9500
C5 C6 1.389(4)
C5 H5 0.9500
C6 C7 1.399(4)
C6 H6 0.9500
C8 C10 1.522(4)
C8 C9 1.531(4)
C8 H8 1.0000
C9 H9A 0.9800
C9 H9B 0.9800
C9 H9C 0.9800
C10 H10A 0.9800
C10 H10B 0.9800
C10 H10C 0.9800
C11 C13 1.518(4)
C11 C12 1.524(4)
C11 H11 1.0000
C12 H12A 0.9800
C12 H12B 0.9800
C12 H12C 0.9800
C13 H13A 0.9800
C13 H13B 0.9800
C13 H13C 0.9800
C15 C16 1.339(4)
C15 H15 0.9500
C16 H16 0.9500
C17 C18 1.510(3)
C17 H17A 0.9900
C17 H17B 0.9900
C18 C19 1.385(4)
C18 C23 1.394(4)
C19 C20 1.384(4)
C19 H19 0.9500
C20 C21 1.384(4)
C20 H20 0.9500
C21 C22 1.377(4)
C21 H21 0.9500
C22 C23 1.393(4)
C22 H22 0.9500
C23 H23 0.9500
C24 C25 1.512(4)
C24 H24A 0.9900
C24 H24B 0.9900
C25 H25A 0.9900
C25 H25B 0.9900
C27 C28 1.337(5)
C27 H27 0.9500
C28 H28 0.9500
C29 C30 1.519(4)
C29 H29A 0.9900
C29 H29B 0.9900
C30 C31 1.386(4)
C30 C35 1.389(4)
C31 C32 1.388(4)
C31 H31 0.9500
C32 C33 1.384(5)
C32 H32 0.9500
C33 C34 1.373(5)
C33 H33 0.9500
C34 C35 1.395(4)
C34 H34 0.9500
C35 H35 0.9500
P1 F5 1.5971(17)
P1 F2 1.6001(17)
P1 F3 1.6027(17)
P1 F6 1.6039(17)
P1 F1 1.6043(18)
P1 F4 1.6056(17)
